data_2000585
loop_
_publ_author_name
'Huang, Q.'
'Lu, S.'
'Dai, G.'
'Liang, J.'

_publ_section_title
;
 A new type of borate double salt: structure of LiBa~2~B~5~O~10~
;
_journal_issue 9
_journal_name_full 'Acta Crystallographica Section C'
_journal_page_first 1576
_journal_page_last 1578
_journal_paper_doi 10.1107/S0108270191013549
_journal_volume 48
_journal_year 1992
_chemical_formula_sum 'B5 Ba2 Li O10'
_chemical_formula_weight 495.67
_symmetry_cell_setting monoclinic
_symmetry_space_group_name_H-M 'P 1 21/m 1'
_cell_angle_alpha 90
_cell_angle_beta 104.30(4)
_cell_angle_gamma 90
_cell_formula_units_Z 2
_cell_length_a 4.413(2)
_cell_length_b 14.585(9)
_cell_length_c 6.700(4)
_cell_volume 417.9(4)
_diffrn_radiation_type Mo
_diffrn_radiation_wavelength 0.71069
_exptl_absorpt_coefficient_mu 9.41
_exptl_crystal_density_diffrn 3.94
_exptl_crystal_density_meas 3.90
_exptl_crystal_F_000 440
_cod_data_source_file li0114.cif
_cod_data_source_block li0114a
_cod_original_cell_volume 417.9(7)
_cod_original_sg_symbol_H-M 'P 21/m'
_cod_original_formula_sum 'B5 Ba2 Li1 O10'
_cod_database_code 2000585

loop_
_atom_site_label
_atom_site_fract_x
_atom_site_fract_y
_atom_site_fract_z
Ba .33625(5) .08851(2) .69725(4)
O1 .7206(6) .0862(2) 1.1024(4)
O2 -.1688(7) -.0124(2) .6912(5)
O3 .6201(9) .2500 .0819(6)
O4 .6680(7) .1676(2) .4037(4)
O5 -.2200(6) -.1451(2) .8950(4)
O6 -.0490(10) .2500 .6953(7)
B1 -.0479(9) -.0790(3) .8218(6)
B2 .7690(10) .2500 .5014(9)
B3 .5592(9) .1635(3) 1.1772(6)
Li -.013(2) .2500 .977(2)

loop_
_geom_bond_atom_site_label_1
_geom_bond_atom_site_label_2
_geom_bond_distance
Li O3 1.920(10)
Li O6 1.860(10)
Li O5 1.924(6)
B1 O1 1.412(5)
B1 O2 1.328(5)
B1 O5 1.390(5)
B2 O4 1.387(5)
B2 O6 1.350(7)
B3 O1 1.485(5)
B3 O3 1.469(5)
B3 O4 1.475(5)
B3 O5 1.480(5)
